data_8103126
loop_
_publ_author_name
'Bo Xiao'
'Xia Zhang'
'Li-Jun Yang'
'Yu-Ting Wang'

_publ_section_title
;
 Crystal structure of
 diaquabis(6-hydroxy-3-pyridazinecarboxylato)nickel(II) dihydrate,
 Ni(H2O)2(C5H3N2O3)2 &#x00B7; 2H2O
;
_journal_issue 1
_journal_name_full 'Zeitschrift f\"ur Kristallographie - New Crystal Structures'
_journal_page_first 23
_journal_volume 226
_journal_year 2011
_chemical_formula_sum 'C10 H14 N4 Ni O10'
_chemical_formula_weight 408.96
_chemical_name_systematic
;
diaqua-bis(6-hydroxy-3-pyridazinecarboxylic)nickel(II)dihydrate,
[Ni(C~5~H~3~N~2~O~3~)~2~(H~2~O)~2~]^.^2H~2~O
;
_space_group_IT_number 2
_symmetry_cell_setting triclinic
_symmetry_space_group_name_Hall '-P 1'
_symmetry_space_group_name_H-M 'P -1'
_atom_sites_solution_hydrogens geom
_atom_sites_solution_primary direct
_atom_sites_solution_secondary difmap
_audit_creation_method SHELXL-97
_audit_update_record
;
2010-12-11 # Formatted by publCIF
;
_cell_angle_alpha 61.470(15)
_cell_angle_beta 81.414(11)
_cell_angle_gamma 80.900(12)
_cell_formula_units_Z 1
_cell_length_a 6.2893(8)
_cell_length_b 8.3099(12)
_cell_length_c 8.4622(12)
_cell_measurement_reflns_used 1250
_cell_measurement_temperature 296(2)
_cell_measurement_theta_max 28.9731
_cell_measurement_theta_min 3.2857
_cell_volume 382.28(11)
_computing_cell_refinement 'Bruker FRAMBO'
_computing_data_collection 'Bruker FRAMBO'
_computing_data_reduction 'Bruker SAINT'
_computing_molecular_graphics 'Bruker SHELXTL'
_computing_publication_material 'Bruker SHELXTL'
_computing_structure_refinement 'SHELXL-97 (Sheldrick, 1997)'
_computing_structure_solution 'SHELXS-97 (Sheldrick, 1990)'
_diffrn_ambient_temperature 296(2)
_diffrn_measured_fraction_theta_full 0.998
_diffrn_measured_fraction_theta_max 0.998
_diffrn_measurement_device_type 'multiwire proportional'
_diffrn_measurement_method 'phi and omega scans'
_diffrn_radiation_monochromator graphite
_diffrn_radiation_source 'fine-focus sealed tube'
_diffrn_radiation_type MoK\a
_diffrn_radiation_wavelength 0.71073
_diffrn_reflns_av_R_equivalents 0.0305
_diffrn_reflns_av_sigmaI/netI 0.0614
_diffrn_reflns_limit_h_max 7
_diffrn_reflns_limit_h_min -7
_diffrn_reflns_limit_k_max 10
_diffrn_reflns_limit_k_min -9
_diffrn_reflns_limit_l_max 8
_diffrn_reflns_limit_l_min -10
_diffrn_reflns_number 2282
_diffrn_reflns_theta_full 25.50
_diffrn_reflns_theta_max 25.50
_diffrn_reflns_theta_min 3.29
_diffrn_standards_decay_% 0
_diffrn_standards_interval_count 0
_diffrn_standards_interval_time 0
_diffrn_standards_number 0
_exptl_absorpt_coefficient_mu 1.333
_exptl_absorpt_correction_T_max 0.8564
_exptl_absorpt_correction_T_min 0.7316
_exptl_absorpt_correction_type multi-scan
_exptl_absorpt_process_details sadabs
_exptl_crystal_colour green
_exptl_crystal_density_diffrn 1.776
_exptl_crystal_density_method 'not measured'
_exptl_crystal_description block
_exptl_crystal_F_000 210
_exptl_crystal_size_max 0.25
_exptl_crystal_size_mid 0.18
_exptl_crystal_size_min 0.12
_refine_diff_density_max 1.313
_refine_diff_density_min -0.811
_refine_diff_density_rms 0.178
_refine_ls_extinction_method none
_refine_ls_goodness_of_fit_ref 1.080
_refine_ls_hydrogen_treatment constr
_refine_ls_matrix_type full
_refine_ls_number_parameters 115
_refine_ls_number_reflns 1421
_refine_ls_number_restraints 0
_refine_ls_restrained_S_all 1.080
_refine_ls_R_factor_all 0.0681
_refine_ls_R_factor_gt 0.0592
_refine_ls_shift/su_max 0.000
_refine_ls_shift/su_mean 0.000
_refine_ls_structure_factor_coef Fsqd
_refine_ls_weighting_details 'calc w=1/[\s^2^(Fo^2^)+(0.1020P)^2^+0.0000P] where P=(Fo^2^+2Fc^2^)/3'
_refine_ls_weighting_scheme calc
_refine_ls_wR_factor_gt 0.1588
_refine_ls_wR_factor_ref 0.1622
_reflns_number_gt 1172
_reflns_number_total 1421
_reflns_threshold_expression >2sigma(I)
_cod_data_source_file 1267-3340.cff
_cod_data_source_block a
_cod_depositor_comments
;
The following automatic conversions were performed:

'_symmetry_cell_setting' value 'Triclinic' changed to 'triclinic'
according to /home/saulius/struct/CIF-dictionaries/cif_core.dic
dictionary named 'cif_core.dic' version 2.4.1 from 2010-06-29.

Automatic conversion script
Id: cif_fix_values 1715 2011-07-08 13:25:40Z adriana 
;
_cod_original_cell_volume 382.28(9)
_cod_original_sg_symbol_H-M P-1
_cod_database_code 8103126

loop_
_symmetry_equiv_pos_as_xyz
'x, y, z'
'-x, -y, -z'

loop_
_atom_site_label
_atom_site_type_symbol
_atom_site_fract_x
_atom_site_fract_y
_atom_site_fract_z
_atom_site_U_iso_or_equiv
_atom_site_adp_type
_atom_site_occupancy
_atom_site_symmetry_multiplicity
_atom_site_calc_flag
_atom_site_refinement_flags
Ni1 Ni 0.0000 0.0000 1.0000 0.0237(3) Uani 1 2 d S
O1 O 0.2592(5) 0.0323(5) 1.0941(5) 0.0291(8) Uani 1 1 d .
O2 O 0.4488(6) 0.2425(5) 1.0862(5) 0.0366(9) Uani 1 1 d .
O3 O -0.2308(6) 0.7078(5) 0.5305(5) 0.0400(10) Uani 1 1 d .
H3D H -0.2897 0.6475 0.4993 0.060 Uiso 1 1 calc R
O4 O 0.1889(5) -0.0276(5) 0.7908(4) 0.0299(8) Uani 1 1 d .
H1W H 0.3163 -0.0712 0.8220 0.045 Uiso 1 1 d R
H2W H 0.1981 0.0728 0.6935 0.045 Uiso 1 1 d R
O5 O 0.5680(7) 0.2871(6) 0.6490(6) 0.0534(12) Uani 1 1 d .
H3W H 0.5906 0.1717 0.7159 0.080 Uiso 1 1 d R
H4W H 0.6301 0.3533 0.6761 0.080 Uiso 1 1 d R
N1 N 0.0041(6) 0.2905(5) 0.8609(5) 0.0220(9) Uani 1 1 d .
N2 N -0.1294(6) 0.4191(6) 0.7368(5) 0.0267(9) Uani 1 1 d .
C1 C -0.1040(8) 0.6032(7) 0.6461(6) 0.0260(11) Uani 1 1 d .
C2 C 0.0668(8) 0.6610(7) 0.6950(7) 0.0324(12) Uani 1 1 d .
H2 H 0.0869 0.7853 0.6419 0.039 Uiso 1 1 calc R
C3 C 0.1992(8) 0.5342(7) 0.8187(7) 0.0301(11) Uani 1 1 d .
H3 H 0.3131 0.5694 0.8500 0.036 Uiso 1 1 calc R
C4 C 0.1606(7) 0.3468(7) 0.8997(6) 0.0218(10) Uani 1 1 d .
C5 C 0.3047(7) 0.1948(7) 1.0384(6) 0.0254(11) Uani 1 1 d .

loop_
_atom_site_aniso_label
_atom_site_aniso_U_11
_atom_site_aniso_U_22
_atom_site_aniso_U_33
_atom_site_aniso_U_23
_atom_site_aniso_U_13
_atom_site_aniso_U_12
Ni1 0.0246(5) 0.0146(5) 0.0248(5) -0.0013(4) -0.0100(3) -0.0014(3)
O1 0.0297(18) 0.0176(19) 0.0317(19) -0.0024(17) -0.0131(14) -0.0011(14)
O2 0.035(2) 0.028(2) 0.046(2) -0.013(2) -0.0236(17) 0.0006(16)
O3 0.051(2) 0.021(2) 0.035(2) 0.0028(18) -0.0252(18) -0.0018(17)
O4 0.0309(19) 0.021(2) 0.0291(19) -0.0034(17) -0.0088(14) 0.0009(14)
O5 0.064(3) 0.024(2) 0.060(3) 0.002(2) -0.039(2) -0.013(2)
N1 0.023(2) 0.015(2) 0.0181(19) 0.0011(17) -0.0077(15) 0.0006(15)
N2 0.031(2) 0.017(2) 0.021(2) 0.0015(18) -0.0117(16) 0.0033(16)
C1 0.036(3) 0.013(2) 0.020(2) 0.000(2) -0.0086(19) 0.0027(19)
C2 0.044(3) 0.014(3) 0.033(3) -0.002(2) -0.012(2) -0.004(2)
C3 0.031(3) 0.026(3) 0.031(3) -0.009(2) -0.009(2) -0.005(2)
C4 0.026(2) 0.015(2) 0.021(2) -0.004(2) -0.0080(18) 0.0000(18)
C5 0.021(2) 0.026(3) 0.029(3) -0.012(2) -0.0049(19) -0.0013(19)

loop_
_atom_type_symbol
_atom_type_description
_atom_type_scat_dispersion_real
_atom_type_scat_dispersion_imag
_atom_type_scat_source
C C 0.0033 0.0016 'International Tables Vol C Tables 4.2.6.8 and 6.1.1.4'
H H 0.0000 0.0000 'International Tables Vol C Tables 4.2.6.8 and 6.1.1.4'
N N 0.0061 0.0033 'International Tables Vol C Tables 4.2.6.8 and 6.1.1.4'
O O 0.0106 0.0060 'International Tables Vol C Tables 4.2.6.8 and 6.1.1.4'
Ni Ni 0.3393 1.1124 'International Tables Vol C Tables 4.2.6.8 and 6.1.1.4'

loop_
_geom_angle_atom_site_label_1
_geom_angle_atom_site_label_2
_geom_angle_atom_site_label_3
_geom_angle
_geom_angle_site_symmetry_1
_geom_angle_site_symmetry_3
O1 Ni1 O1 180.0 2_557 .
O1 Ni1 O4 87.97(13) 2_557 .
O1 Ni1 O4 92.03(13) . .
O1 Ni1 O4 92.03(13) 2_557 2_557
O1 Ni1 O4 87.97(13) . 2_557
O4 Ni1 O4 180.000(1) . 2_557
O1 Ni1 N1 78.44(14) 2_557 2_557
O1 Ni1 N1 101.56(14) . 2_557
O4 Ni1 N1 88.50(14) . 2_557
O4 Ni1 N1 91.50(14) 2_557 2_557
O1 Ni1 N1 101.56(14) 2_557 .
O1 Ni1 N1 78.44(14) . .
O4 Ni1 N1 91.50(14) . .
O4 Ni1 N1 88.50(14) 2_557 .
N1 Ni1 N1 180.00(12) 2_557 .
C5 O1 Ni1 117.6(3) . .
C1 O3 H3D 109.5 . .
Ni1 O4 H1W 109.4 . .
Ni1 O4 H2W 114.0 . .
H1W O4 H2W 107.6 . .
H3W O5 H4W 115.2 . .
C4 N1 N2 118.0(4) . .
C4 N1 Ni1 113.3(3) . .
N2 N1 Ni1 128.7(3) . .
N1 N2 C1 124.0(4) . .
O3 C1 N2 118.7(5) . .
O3 C1 C2 124.8(5) . .
N2 C1 C2 116.5(4) . .
C3 C2 C1 119.7(5) . .
C3 C2 H2 120.2 . .
C1 C2 H2 120.2 . .
C2 C3 C4 118.6(5) . .
C2 C3 H3 120.7 . .
C4 C3 H3 120.7 . .
N1 C4 C3 123.2(4) . .
N1 C4 C5 115.0(4) . .
C3 C4 C5 121.8(4) . .
O2 C5 O1 127.1(5) . .
O2 C5 C4 117.3(5) . .
O1 C5 C4 115.6(4) . .

loop_
_geom_bond_atom_site_label_1
_geom_bond_atom_site_label_2
_geom_bond_distance
_geom_bond_site_symmetry_2
Ni1 O1 2.023(3) 2_557
Ni1 O1 2.023(3) .
Ni1 O4 2.067(3) .
Ni1 O4 2.067(3) 2_557
Ni1 N1 2.124(4) 2_557
Ni1 N1 2.124(4) .
O1 C5 1.265(6) .
O2 C5 1.232(6) .
O3 C1 1.245(6) .
O3 H3D 0.8200 .
O4 H1W 0.8500 .
O4 H2W 0.8500 .
O5 H3W 0.8499 .
O5 H4W 0.8500 .
N1 C4 1.297(6) .
N1 N2 1.363(5) .
N2 C1 1.369(6) .
C1 C2 1.429(7) .
C2 C3 1.352(7) .
C2 H2 0.9300 .
C3 C4 1.416(7) .
C3 H3 0.9300 .
C4 C5 1.528(7) .

loop_
_geom_hbond_atom_site_label_D
_geom_hbond_atom_site_label_H
_geom_hbond_atom_site_label_A
_geom_hbond_distance_DH
_geom_hbond_distance_HA
_geom_hbond_distance_DA
_geom_hbond_angle_DHA
_geom_hbond_site_symmetry_A
O5 H4W N2 0.85 1.90 2.690(6) 153.9 1_655
O5 H3W O1 0.85 1.92 2.690(5) 149.5 2_657
O4 H2W O3 0.85 1.91 2.763(5) 177.0 2_566
O4 H1W O2 0.85 1.85 2.667(5) 159.6 2_657
O3 H3D O5 0.82 2.15 2.771(5) 132.1 2_566

loop_
_geom_torsion_atom_site_label_1
_geom_torsion_atom_site_label_2
_geom_torsion_atom_site_label_3
_geom_torsion_atom_site_label_4
_geom_torsion
_geom_torsion_site_symmetry_1
O1 Ni1 O1 C5 -50(100) 2_557
O4 Ni1 O1 C5 92.4(3) .
O4 Ni1 O1 C5 -87.6(3) 2_557
N1 Ni1 O1 C5 -178.7(3) 2_557
N1 Ni1 O1 C5 1.3(3) .
O1 Ni1 N1 C4 -179.9(3) 2_557
O1 Ni1 N1 C4 0.1(3) .
O4 Ni1 N1 C4 -91.7(3) .
O4 Ni1 N1 C4 88.3(3) 2_557
N1 Ni1 N1 C4 157(100) 2_557
O1 Ni1 N1 N2 -1.9(4) 2_557
O1 Ni1 N1 N2 178.1(4) .
O4 Ni1 N1 N2 86.3(4) .
O4 Ni1 N1 N2 -93.7(4) 2_557
N1 Ni1 N1 N2 -25(100) 2_557
C4 N1 N2 C1 2.3(7) .
Ni1 N1 N2 C1 -175.6(3) .
N1 N2 C1 O3 177.4(4) .
N1 N2 C1 C2 -3.7(7) .
O3 C1 C2 C3 -178.0(5) .
N2 C1 C2 C3 3.2(7) .
C1 C2 C3 C4 -1.5(7) .
N2 N1 C4 C3 -0.4(7) .
Ni1 N1 C4 C3 177.9(4) .
N2 N1 C4 C5 -179.4(4) .
Ni1 N1 C4 C5 -1.2(5) .
C2 C3 C4 N1 0.0(8) .
C2 C3 C4 C5 179.0(4) .
Ni1 O1 C5 O2 176.4(4) .
Ni1 O1 C5 C4 -2.3(5) .
N1 C4 C5 O2 -176.5(4) .
C3 C4 C5 O2 4.5(7) .
N1 C4 C5 O1 2.3(6) .
C3 C4 C5 O1 -176.8(4) .
